data_7008065
loop_
_publ_author_name
'Pedrido, Rosa'
'Bermejo, Manuel R.'
'Romero, M Jos\'e'
'V\'azquez, Miguel'
'Gonz\'alez-Noya, Ana M'
'Maneiro, Marcelino'
'Rodr\'iguez, M Jes\'us'
'Fern\'andez, M Isabel'

_publ_section_title
;
 Syntheses and X-ray characterization of metal complexes with the
 pentadentate thiosemicarbazone ligand
 bis(4-N-methylthiosemicarbazone)-2,6-diacetylpyridine. The first
 pentacoordinate lead(II) complex with a pentagonal geometry.
;
_journal_issue 3
_journal_name_full 'Dalton transactions (Cambridge, England : 2003)'
_journal_page_first 572
_journal_page_last 579
_journal_paper_doi 10.1039/b416296j
_journal_year 2005
_chemical_formula_sum 'C17 H29 Mn N7 O2 S2'
_chemical_formula_weight 482.52
_chemical_name_systematic
;
?
;
_space_group_IT_number 15
_symmetry_space_group_name_Hall '-C 2yc'
_symmetry_space_group_name_H-M 'C 1 2/c 1'
_atom_sites_solution_hydrogens geom
_atom_sites_solution_primary direct
_atom_sites_solution_secondary difmap
_audit_creation_method SHELXL-97
_cell_angle_alpha 90.000(4)
_cell_angle_beta 100.32(2)
_cell_angle_gamma 90.00(2)
_cell_formula_units_Z 4
_cell_length_a 14.981(6)
_cell_length_b 10.466(4)
_cell_length_c 14.281(4)
_cell_measurement_temperature 293(2)
_cell_volume 2202.9(14)
_computing_structure_refinement 'SHELXL-97 (Sheldrick, 1997)'
_diffrn_ambient_temperature 293(2)
_diffrn_measured_fraction_theta_full 1.000
_diffrn_measured_fraction_theta_max 1.000
_diffrn_radiation_monochromator graphite
_diffrn_radiation_source 'fine-focus sealed tube'
_diffrn_radiation_type MoK\a
_diffrn_radiation_wavelength 0.71073
_diffrn_reflns_av_R_equivalents 0.0000
_diffrn_reflns_av_sigmaI/netI 0.0091
_diffrn_reflns_limit_h_max 19
_diffrn_reflns_limit_h_min -19
_diffrn_reflns_limit_k_max 13
_diffrn_reflns_limit_k_min 0
_diffrn_reflns_limit_l_max 18
_diffrn_reflns_limit_l_min 0
_diffrn_reflns_number 5038
_diffrn_reflns_theta_full 27.44
_diffrn_reflns_theta_max 27.44
_diffrn_reflns_theta_min 2.39
_exptl_absorpt_coefficient_mu 0.817
_exptl_crystal_density_diffrn 1.449
_exptl_crystal_density_method 'not measured'
_exptl_crystal_F_000 1004
_refine_diff_density_max 0.006
_refine_diff_density_min -0.008
_refine_diff_density_rms 0.001
_refine_ls_extinction_method none
_refine_ls_goodness_of_fit_ref 0.246
_refine_ls_hydrogen_treatment mixed
_refine_ls_matrix_type full
_refine_ls_number_parameters 187
_refine_ls_number_reflns 2519
_refine_ls_number_restraints 0
_refine_ls_restrained_S_all 0.246
_refine_ls_R_factor_all 0.0011
_refine_ls_R_factor_gt 0.0008
_refine_ls_shift/su_max 0.061
_refine_ls_shift/su_mean 0.010
_refine_ls_structure_factor_coef Fsqd
_refine_ls_weighting_details 'calc w==1/[\s^2^(Fo^2^)+(0.0000P)^2^+0.0000P] where P==(Fo^2^+2Fc^2^)/3'
_refine_ls_weighting_scheme calc
_refine_ls_wR_factor_gt 0.0022
_refine_ls_wR_factor_ref 0.0033
_reflns_number_gt 2450
_reflns_number_total 2519
_reflns_threshold_expression >2sigma(I)
_cod_data_source_file b416296j.txt
_cod_data_source_block mndaptszme
_cod_database_code 7008065

loop_
_symmetry_equiv_pos_as_xyz
'x, y, z'
'-x, y, -z+1/2'
'x+1/2, y+1/2, z'
'-x+1/2, y+1/2, -z+1/2'
'-x, -y, -z'
'x, -y, z-1/2'
'-x+1/2, -y+1/2, -z'
'x+1/2, -y+1/2, z-1/2'

loop_
_atom_site_label
_atom_site_type_symbol
_atom_site_fract_x
_atom_site_fract_y
_atom_site_fract_z
_atom_site_U_iso_or_equiv
_atom_site_adp_type
_atom_site_occupancy
_atom_site_symmetry_multiplicity
_atom_site_calc_flag
_atom_site_refinement_flags
_atom_site_disorder_assembly
_atom_site_disorder_group
Mn1 Mn 0.0000 0.476570(2) 0.2500 0.03154(1) Uani 1 2 d S . .
S1 S -0.079872(2) 0.286829(2) 0.152843(2) 0.04578(1) Uani 1 1 d . . .
N4 N 0.0000 0.692800(9) 0.2500 0.03133(2) Uani 1 2 d S . .
N3 N -0.071205(5) 0.555992(7) 0.099544(5) 0.03156(2) Uani 1 1 d . . .
N2 N -0.104903(6) 0.481205(7) 0.021958(5) 0.03368(2) Uani 1 1 d . . .
N1 N -0.133912(7) 0.281004(8) -0.033707(6) 0.04447(2) Uani 1 1 d . . .
C5 C -0.037689(6) 0.757091(8) 0.171106(7) 0.03338(2) Uani 1 1 d . . .
C6 C -0.038908(8) 0.890729(9) 0.169503(8) 0.04406(2) Uani 1 1 d . . .
C7 C 0.0000 0.956100(13) 0.2500 0.04890(4) Uani 1 2 d S . .
C4 C -0.076904(6) 0.678904(8) 0.087298(7) 0.03346(2) Uani 1 1 d . . .
C3 C -0.120302(10) 0.742115(12) -0.003807(9) 0.05090(3) Uani 1 1 d . . .
C2 C -0.106712(6) 0.356097(9) 0.043090(6) 0.03318(2) Uani 1 1 d . . .
C1 C -0.146606(10) 0.144600(11) -0.032100(9) 0.05117(3) Uani 1 1 d . . .
O1S O 0.122895(5) 0.498897(7) 0.172710(5) 0.04107(2) Uani 1 1 d . . .
C1S C 0.218091(8) 0.480685(12) 0.207197(9) 0.04995(3) Uani 1 1 d . . .
C2S C 0.256634(10) 0.584503(15) 0.272902(11) 0.05974(3) Uani 1 1 d . . .
H1N H -0.14463(8) 0.31796(11) -0.08851(9) 0.0529(3) Uiso 1 1 d . . .
H6A H -0.06574(8) 0.93445(11) 0.11491(9) 0.0529(3) Uiso 1 1 d . . .
H7A H 0.0000 1.04499(17) 0.2500 0.0589(5) Uiso 1 2 d S . .
H3A H -0.14206(10) 0.67793(14) -0.05044(11) 0.0766(5) Uiso 1 1 d . . .
H3B H -0.07645(10) 0.79487(14) -0.02694(11) 0.0769(5) Uiso 1 1 d . . .
H3C H -0.17025(10) 0.79391(14) 0.00730(10) 0.0764(4) Uiso 1 1 d . . .
H1A H -0.16618(10) 0.11412(14) -0.09586(11) 0.0774(4) Uiso 1 1 d . . .
H1C H -0.19163(10) 0.12462(14) 0.00563(11) 0.0771(5) Uiso 1 1 d . . .
H1B H -0.09020(10) 0.10429(14) -0.00491(11) 0.0759(5) Uiso 1 1 d . . .
H1SA H 0.24974(8) 0.47808(12) 0.15373(10) 0.0599(4) Uiso 1 1 d . . .
H1SB H 0.22758(8) 0.39945(12) 0.24025(9) 0.0601(4) Uiso 1 1 d . . .
H2SA H 0.32022(11) 0.56936(15) 0.29447(11) 0.0891(5) Uiso 1 1 d . . .
H2SB H 0.22606(11) 0.58657(15) 0.32634(12) 0.0880(5) Uiso 1 1 d . . .
H2SC H 0.24852(10) 0.66503(15) 0.24013(12) 0.0896(5) Uiso 1 1 d . . .

loop_
_atom_site_aniso_label
_atom_site_aniso_U_11
_atom_site_aniso_U_22
_atom_site_aniso_U_33
_atom_site_aniso_U_23
_atom_site_aniso_U_13
_atom_site_aniso_U_12
Mn1 0.04790(1) 0.02310(1) 0.02240(1) 0.000 0.00300(1) 0.000
S1 0.07963(2) 0.03030(1) 0.02431(1) 0.00210(1) 0.00091(1) -0.00911(1)
N4 0.04293(6) 0.02328(5) 0.02799(5) 0.000 0.00692(4) 0.000
N3 0.03893(4) 0.02826(4) 0.02742(4) 0.00078(3) 0.00578(3) 0.00169(3)
N2 0.04614(4) 0.03058(4) 0.02290(4) 0.00091(3) 0.00239(3) 0.00119(3)
N1 0.07182(6) 0.03355(4) 0.02330(4) -0.00165(3) -0.00424(4) -0.00332(4)
C5 0.04119(5) 0.02699(4) 0.03309(5) 0.00277(4) 0.00972(4) 0.00196(4)
C6 0.05786(6) 0.02534(5) 0.04800(6) 0.00810(4) 0.00680(5) 0.00519(4)
C7 0.06491(10) 0.02015(6) 0.06182(10) 0.000 0.01179(8) 0.000
C4 0.04154(5) 0.02755(4) 0.03143(5) 0.00419(3) 0.00694(4) 0.00450(4)
C3 0.07106(8) 0.03902(6) 0.03895(6) 0.01028(5) -0.00008(6) 0.01299(6)
C2 0.03918(5) 0.03517(5) 0.02478(4) -0.00086(3) 0.00460(4) 0.00148(4)
C1 0.07404(9) 0.03396(5) 0.04200(6) -0.00706(5) 0.00094(6) -0.00546(5)
O1S 0.04222(4) 0.04990(4) 0.03039(3) 0.00351(3) 0.00460(3) 0.00460(3)
C1S 0.04704(6) 0.05103(7) 0.04999(7) 0.00137(5) 0.00389(5) 0.01018(5)
C2S 0.05606(8) 0.06003(8) 0.06008(8) 0.00096(6) 0.00213(7) -0.00694(6)

loop_
_atom_type_symbol
_atom_type_description
_atom_type_scat_dispersion_real
_atom_type_scat_dispersion_imag
_atom_type_scat_source
C C 0.0033 0.0016 'International Tables Vol C Tables 4.2.6.8 and 6.1.1.4'
H H 0.0000 0.0000 'International Tables Vol C Tables 4.2.6.8 and 6.1.1.4'
Mn Mn 0.3368 0.7283 'International Tables Vol C Tables 4.2.6.8 and 6.1.1.4'
N N 0.0061 0.0033 'International Tables Vol C Tables 4.2.6.8 and 6.1.1.4'
O O 0.0106 0.0060 'International Tables Vol C Tables 4.2.6.8 and 6.1.1.4'
S S 0.1246 0.1234 'International Tables Vol C Tables 4.2.6.8 and 6.1.1.4'

loop_
_geom_angle_atom_site_label_1
_geom_angle_atom_site_label_2
_geom_angle_atom_site_label_3
_geom_angle
_geom_angle_site_symmetry_1
_geom_angle_site_symmetry_3
_geom_angle_publ_flag
N4 Mn1 O1S 84.224(16) . 2 ?
N4 Mn1 O1S 84.224(16) . . ?
O1S Mn1 O1S 168.447(7) 2 . ?
N4 Mn1 N3 69.482(13) . 2 ?
O1S Mn1 N3 78.48(3) 2 2 ?
O1S Mn1 N3 97.42(2) . 2 ?
N4 Mn1 N3 69.482(13) . . ?
O1S Mn1 N3 97.42(2) 2 . ?
O1S Mn1 N3 78.48(3) . . ?
N3 Mn1 N3 138.964(19) 2 . ?
N4 Mn1 S1 140.074(15) . . ?
O1S Mn1 S1 90.13(2) 2 . ?
O1S Mn1 S1 98.75(2) . . ?
N3 Mn1 S1 147.555(6) 2 . ?
N3 Mn1 S1 72.16(2) . . ?
N4 Mn1 S1 140.074(15) . 2 ?
O1S Mn1 S1 98.75(2) 2 2 ?
O1S Mn1 S1 90.13(2) . 2 ?
N3 Mn1 S1 72.16(2) 2 2 ?
N3 Mn1 S1 147.555(7) . 2 ?
S1 Mn1 S1 79.85(3) . 2 ?
C2 S1 Mn1 100.16(2) . . ?
C5 N4 C5 120.04(3) 2 . ?
C5 N4 Mn1 119.981(15) 2 . ?
C5 N4 Mn1 119.981(15) . . ?
C4 N3 N2 116.677(19) . . ?
C4 N3 Mn1 118.498(12) . . ?
N2 N3 Mn1 124.79(2) . . ?
C2 N2 N3 113.09(2) . . ?
C2 N1 C1 125.781(17) . . ?
N4 C5 C6 121.038(17) . . ?
N4 C5 C4 116.49(3) . . ?
C6 C5 C4 122.469(17) . . ?
C7 C6 C5 118.792(18) . . ?
C6 C7 C6 120.30(3) . 2 ?
N3 C4 C5 115.54(2) . . ?
N3 C4 C3 124.150(14) . . ?
C5 C4 C3 120.30(3) . . ?
N2 C2 N1 113.53(2) . . ?
N2 C2 S1 127.452(10) . . ?
N1 C2 S1 119.01(2) . . ?
C1S O1S Mn1 130.33(2) . . ?
O1S C1S C2S 111.71(2) . . ?

loop_
_geom_bond_atom_site_label_1
_geom_bond_atom_site_label_2
_geom_bond_distance
_geom_bond_site_symmetry_2
_geom_bond_publ_flag
Mn1 N4 2.2631(9) . ?
Mn1 O1S 2.3218(7) 2 ?
Mn1 O1S 2.3218(7) . ?
Mn1 N3 2.3716(6) 2 ?
Mn1 N3 2.3716(6) . ?
Mn1 S1 2.5895(7) . ?
Mn1 S1 2.5895(7) 2 ?
S1 C2 1.7083(4) . ?
N4 C5 1.3465(4) 2 ?
N4 C5 1.3465(4) . ?
N3 C4 1.2990(5) . ?
N3 N2 1.3765(4) . ?
N2 C2 1.3451(5) . ?
N1 C2 1.3515(3) . ?
N1 C1 1.4409(6) . ?
C5 C6 1.3989(5) . ?
C5 C4 1.4817(4) . ?
C6 C7 1.3745(4) . ?
C7 C6 1.3745(4) 2 ?
C4 C3 1.5000(4) . ?
O1S C1S 1.4357(6) . ?
C1S C2S 1.4834(4) . ?
